data_2222036
loop_
_publ_author_name
'Xiao, Hui-Quan'
'Zhang, Ming-Zhu'
'Wang, Wei'

_publ_section_title
;
 2-Methoxy-6-(6-methyl-1<i>H</i>-benzimidazol-2-yl)phenol
;
_journal_coeditor_code HG2503
_journal_issue 6
_journal_name_full 'Acta Crystallographica Section E'
_journal_page_first o1256
_journal_paper_doi 10.1107/S1600536809016523
_journal_volume 65
_journal_year 2009
_chemical_formula_iupac 'C15 H14 N2 O2'
_chemical_formula_moiety 'C15 H14 N2 O2'
_chemical_formula_sum 'C15 H14 N2 O2'
_chemical_formula_weight 254.28
_chemical_name_systematic
;
2-Methoxy-6-(6-methyl-1<i>H</i>-benzimidazol-2-yl)phenol
;
_space_group_IT_number 15
_symmetry_cell_setting monoclinic
_symmetry_space_group_name_Hall '-C 2yc'
_symmetry_space_group_name_H-M 'C 1 2/c 1'
_atom_sites_solution_hydrogens geom
_atom_sites_solution_primary direct
_atom_sites_solution_secondary difmap
_audit_creation_method SHELXL97
_cell_angle_alpha 90.00
_cell_angle_beta 104.216(2)
_cell_angle_gamma 90.00
_cell_formula_units_Z 8
_cell_length_a 17.986(3)
_cell_length_b 11.4452(16)
_cell_length_c 13.4105(19)
_cell_measurement_reflns_used 2318
_cell_measurement_temperature 293(2)
_cell_measurement_theta_max 23.875
_cell_measurement_theta_min 2.346
_cell_volume 2676.1(7)
_computing_cell_refinement 'SAINT-Plus (Bruker, 2001)'
_computing_data_collection 'APEX2 (Bruker, 2004)'
_computing_data_reduction 'SAINT-Plus (Bruker, 2001)'
_computing_molecular_graphics 'SHELXTL (Sheldrick, 2008)'
_computing_publication_material 'SHELXTL (Sheldrick, 2008)'
_computing_structure_refinement 'SHELXL97 (Sheldrick, 2008)'
_computing_structure_solution 'SHELXL97 (Sheldrick, 2008)'
_diffrn_ambient_temperature 293(2)
_diffrn_measured_fraction_theta_full 0.998
_diffrn_measured_fraction_theta_max 0.998
_diffrn_measurement_device_type 'Bruker APEXII CCD area-detector'
_diffrn_measurement_method '\f and \w scans'
_diffrn_radiation_monochromator graphite
_diffrn_radiation_source 'fine-focus sealed tube'
_diffrn_radiation_type MoK\a
_diffrn_radiation_wavelength 0.71073
_diffrn_reflns_av_R_equivalents 0.0306
_diffrn_reflns_av_sigmaI/netI 0.0388
_diffrn_reflns_limit_h_max 11
_diffrn_reflns_limit_h_min -21
_diffrn_reflns_limit_k_max 13
_diffrn_reflns_limit_k_min -13
_diffrn_reflns_limit_l_max 16
_diffrn_reflns_limit_l_min -15
_diffrn_reflns_number 6836
_diffrn_reflns_theta_full 25.68
_diffrn_reflns_theta_max 25.68
_diffrn_reflns_theta_min 2.13
_exptl_absorpt_coefficient_mu 0.085
_exptl_absorpt_correction_T_max 0.9890
_exptl_absorpt_correction_T_min 0.9823
_exptl_absorpt_correction_type multi-scan
_exptl_absorpt_process_details '(SADABS; Sheldrick, 2003)'
_exptl_crystal_colour yellow
_exptl_crystal_density_diffrn 1.262
_exptl_crystal_density_method 'not measured'
_exptl_crystal_description block
_exptl_crystal_F_000 1072
_exptl_crystal_size_max 0.21
_exptl_crystal_size_mid 0.17
_exptl_crystal_size_min 0.13
_refine_diff_density_max 0.200
_refine_diff_density_min -0.234
_refine_ls_extinction_method none
_refine_ls_goodness_of_fit_ref 1.047
_refine_ls_hydrogen_treatment constr
_refine_ls_matrix_type full
_refine_ls_number_parameters 176
_refine_ls_number_reflns 2531
_refine_ls_number_restraints 3
_refine_ls_restrained_S_all 1.068
_refine_ls_R_factor_all 0.1024
_refine_ls_R_factor_gt 0.0561
_refine_ls_shift/su_max 0.000
_refine_ls_shift/su_mean 0.000
_refine_ls_structure_factor_coef Fsqd
_refine_ls_weighting_details 'calc w = 1/[\s^2^(Fo^2^)+(0.0769P)^2^+0.8329P] where P=(Fo^2^+2Fc^2^)/3'
_refine_ls_weighting_scheme calc
_refine_ls_wR_factor_gt 0.1447
_refine_ls_wR_factor_ref 0.1692
_reflns_number_gt 1441
_reflns_number_total 2531
_reflns_threshold_expression I>2\s(I)
_cod_data_source_file hg2503.cif
_cod_data_source_block I
_cod_original_sg_symbol_H-M 'C 2/c'
_cod_database_code 2222036
_cod_database_fobs_code 2222036

loop_
_symmetry_equiv_pos_as_xyz
'x, y, z'
'-x, y, -z+1/2'
'x+1/2, y+1/2, z'
'-x+1/2, y+1/2, -z+1/2'
'-x, -y, -z'
'x, -y, z-1/2'
'-x+1/2, -y+1/2, -z'
'x+1/2, -y+1/2, z-1/2'

loop_
_atom_site_type_symbol
_atom_site_label
_atom_site_fract_x
_atom_site_fract_y
_atom_site_fract_z
_atom_site_U_iso_or_equiv
_atom_site_adp_type
_atom_site_calc_flag
_atom_site_refinement_flags
_atom_site_occupancy
_atom_site_disorder_assembly
_atom_site_disorder_group
O O1 0.34998(10) 0.96117(16) 0.14576(12) 0.0718(6) Uani d . 1 . .
H H1 0.3809 0.9222 0.1879 0.086 Uiso d R 1 . .
O O2 0.23740(12) 1.0753(2) 0.03072(14) 0.0942(7) Uani d . 1 . .
N N1 0.39603(12) 0.94335(19) 0.46813(14) 0.0644(6) Uani d . 1 . .
H H1A 0.3689 0.9806 0.5087 0.077 Uiso d R 1 . .
N N2 0.42667(11) 0.89053(17) 0.32288(14) 0.0568(5) Uani d . 1 . .
C C1 0.31924(14) 1.0273(2) 0.30233(18) 0.0568(6) Uani d . 1 . .
C C2 0.30615(14) 1.0242(2) 0.19534(18) 0.0574(6) Uani d . 1 . .
C C3 0.24529(16) 1.0877(2) 0.1342(2) 0.0691(8) Uani d . 1 . .
C C4 0.20037(17) 1.1559(3) 0.1795(2) 0.0839(9) Uani d . 1 . .
H H4 0.1605 1.1992 0.1389 0.101 Uiso calc R 1 . .
C C5 0.21404(19) 1.1607(3) 0.2856(3) 0.0928(10) Uani d . 1 . .
H H5 0.1834 1.2075 0.3158 0.111 Uiso calc R 1 . .
C C6 0.27225(17) 1.0974(3) 0.3463(2) 0.0797(9) Uani d . 1 . .
H H6 0.2807 1.1009 0.4175 0.096 Uiso calc R 1 . .
C C7 0.38041(14) 0.9559(2) 0.36368(17) 0.0554(6) Uani d . 1 . .
C C8 0.1738(2) 1.1332(4) -0.0374(3) 0.1217(14) Uani d . 1 . .
H H8A 0.1748 1.1176 -0.1074 0.183 Uiso calc R 1 . .
H H8B 0.1776 1.2158 -0.0251 0.183 Uiso calc R 1 . .
H H8C 0.1266 1.1047 -0.0252 0.183 Uiso calc R 1 . .
C C9 0.45596(15) 0.8650(2) 0.49645(19) 0.0659(7) Uani d . 1 C .
C C10 0.47445(14) 0.8322(2) 0.40546(19) 0.0618(7) Uani d . 1 C .
C C11 0.53215(16) 0.7501(3) 0.4079(2) 0.0806(9) Uani d . 1 . .
H H11 0.5454 0.7270 0.3480 0.097 Uiso calc R 1 A 1
C C14 0.49349(18) 0.8175(3) 0.5915(2) 0.0865(10) Uani d . 1 . .
H H14 0.4807 0.8398 0.6519 0.104 Uiso calc R 1 B 1
C C12A 0.56835(19) 0.7052(3) 0.5008(3) 0.1024(16) Uani d PU 0.724(4) C 1
H H12A 0.6072 0.6509 0.5033 0.123 Uiso calc PR 0.724(4) C 1
C C13A 0.55061(19) 0.7359(3) 0.5920(3) 0.0988(17) Uani d PDU 0.724(4) C 1
C C15A 0.5957(3) 0.6706(5) 0.6876(3) 0.1041(15) Uani d PD 0.724(4) C 1
H H15A 0.5797 0.6974 0.7469 0.156 Uiso calc PR 0.724(4) C 1
H H15B 0.6495 0.6854 0.6969 0.156 Uiso calc PR 0.724(4) C 1
H H15C 0.5861 0.5883 0.6788 0.156 Uiso calc PR 0.724(4) C 1
C C13B 0.56835(19) 0.7052(3) 0.5008(3) 0.0988(17) Uani d PD 0.276(4) C 2
C C12B 0.55061(19) 0.7359(3) 0.5920(3) 0.1024(16) Uani d P 0.276(4) C 2
H H12B 0.5769 0.7018 0.6536 0.123 Uiso calc PR 0.276(4) C 2
C C15B 0.6306(6) 0.6287(11) 0.5397(9) 0.1041(15) Uani d PD 0.276(4) C 2
H H15G 0.6498 0.5992 0.4838 0.156 Uiso calc PR 0.276(4) C 2
H H15D 0.6136 0.5648 0.5748 0.156 Uiso calc PR 0.276(4) C 2
H H15E 0.6707 0.6703 0.5868 0.156 Uiso calc PR 0.276(4) C 2

loop_
_atom_site_aniso_label
_atom_site_aniso_U_11
_atom_site_aniso_U_22
_atom_site_aniso_U_33
_atom_site_aniso_U_12
_atom_site_aniso_U_13
_atom_site_aniso_U_23
O1 0.0768(12) 0.0922(13) 0.0482(10) 0.0351(10) 0.0186(9) 0.0116(9)
O2 0.0935(15) 0.1259(18) 0.0566(12) 0.0478(13) 0.0059(10) 0.0170(11)
N1 0.0690(14) 0.0807(15) 0.0447(12) -0.0114(12) 0.0164(10) 0.0033(11)
N2 0.0514(12) 0.0654(13) 0.0528(12) 0.0031(10) 0.0112(10) 0.0091(10)
C1 0.0562(15) 0.0652(15) 0.0518(14) 0.0051(13) 0.0186(12) 0.0053(12)
C2 0.0553(14) 0.0654(15) 0.0550(15) 0.0130(13) 0.0205(12) 0.0091(12)
C3 0.0693(17) 0.0807(19) 0.0588(16) 0.0191(15) 0.0185(14) 0.0146(14)
C4 0.0738(19) 0.094(2) 0.088(2) 0.0316(17) 0.0277(17) 0.0206(17)
C5 0.097(2) 0.103(2) 0.091(2) 0.038(2) 0.046(2) 0.0105(19)
C6 0.090(2) 0.094(2) 0.0645(17) 0.0202(18) 0.0352(16) 0.0058(15)
C7 0.0560(14) 0.0641(15) 0.0473(14) -0.0055(13) 0.0147(12) 0.0061(11)
C8 0.116(3) 0.151(3) 0.080(2) 0.059(3) -0.010(2) 0.031(2)
C9 0.0529(15) 0.0782(18) 0.0590(16) -0.0160(14) -0.0009(13) 0.0180(13)
C10 0.0528(15) 0.0712(17) 0.0565(16) -0.0081(13) 0.0042(12) 0.0166(13)
C11 0.0611(17) 0.086(2) 0.087(2) 0.0102(16) 0.0036(15) 0.0235(16)
C14 0.079(2) 0.112(2) 0.0576(17) -0.0321(19) -0.0033(15) 0.0269(16)
C12A 0.080(4) 0.103(4) 0.116(3) 0.015(3) 0.006(3) 0.042(3)
C13A 0.070(3) 0.129(5) 0.077(2) -0.016(4) -0.020(2) 0.055(3)
C15A 0.101(3) 0.131(4) 0.072(3) 0.028(3) 0.005(2) 0.034(2)
C13B 0.070(3) 0.129(5) 0.077(2) -0.016(4) -0.020(2) 0.055(3)
C12B 0.080(4) 0.103(4) 0.116(3) 0.015(3) 0.006(3) 0.042(3)
C15B 0.101(3) 0.131(4) 0.072(3) 0.028(3) 0.005(2) 0.034(2)

loop_
_atom_type_symbol
_atom_type_description
_atom_type_scat_dispersion_real
_atom_type_scat_dispersion_imag
_atom_type_scat_source
C C 0.0033 0.0016 'International Tables Vol C Tables 4.2.6.8 and 6.1.1.4'
H H 0.0000 0.0000 'International Tables Vol C Tables 4.2.6.8 and 6.1.1.4'
N N 0.0061 0.0033 'International Tables Vol C Tables 4.2.6.8 and 6.1.1.4'
O O 0.0106 0.0060 'International Tables Vol C Tables 4.2.6.8 and 6.1.1.4'

loop_
_geom_angle_atom_site_label_1
_geom_angle_atom_site_label_2
_geom_angle_atom_site_label_3
_geom_angle_site_symmetry_1
_geom_angle_site_symmetry_3
_geom_angle
_geom_angle_publ_flag
C2 O1 H1 . . 109.2 ?
C3 O2 C8 . . 117.7(2) ?
C7 N1 C9 . . 107.4(2) ?
C7 N1 H1A . . 123.5 ?
C9 N1 H1A . . 129.0 ?
C7 N2 C10 . . 105.6(2) ?
C2 C1 C6 . . 118.8(2) ?
C2 C1 C7 . . 118.8(2) ?
C6 C1 C7 . . 122.5(2) ?
O1 C2 C1 . . 123.0(2) ?
O1 C2 C3 . . 117.0(2) ?
C1 C2 C3 . . 120.0(2) ?
O2 C3 C4 . . 125.8(2) ?
O2 C3 C2 . . 114.3(2) ?
C4 C3 C2 . . 119.9(2) ?
C3 C4 C5 . . 120.3(3) ?
C3 C4 H4 . . 119.9 ?
C5 C4 H4 . . 119.9 ?
C6 C5 C4 . . 120.5(3) ?
C6 C5 H5 . . 119.7 ?
C4 C5 H5 . . 119.7 ?
C5 C6 C1 . . 120.6(3) ?
C5 C6 H6 . . 119.7 ?
C1 C6 H6 . . 119.7 ?
N2 C7 N1 . . 111.7(2) ?
N2 C7 C1 . . 123.1(2) ?
N1 C7 C1 . . 125.2(2) ?
O2 C8 H8A . . 109.5 ?
O2 C8 H8B . . 109.5 ?
H8A C8 H8B . . 109.5 ?
O2 C8 H8C . . 109.5 ?
H8A C8 H8C . . 109.5 ?
H8B C8 H8C . . 109.5 ?
N1 C9 C10 . . 105.8(2) ?
N1 C9 C14 . . 132.3(3) ?
C10 C9 C14 . . 121.9(3) ?
C9 C10 C11 . . 119.8(2) ?
C9 C10 N2 . . 109.5(2) ?
C11 C10 N2 . . 130.7(3) ?
C12A C11 C10 . . 117.6(3) ?
C12A C11 H11 . . 121.2 ?
C10 C11 H11 . . 121.2 ?
C13A C14 C9 . . 117.3(3) ?
C13A C14 H14 . . 121.4 ?
C9 C14 H14 . . 121.4 ?
C11 C12A C13A . . 123.6(3) ?
C11 C12A H12A . . 118.2 ?
C13A C12A H12A . . 118.2 ?
C12A C13A C14 . . 119.8(3) ?
C12A C13A C15A . . 115.3(4) ?
C14 C13A C15A . . 124.9(4) ?
C13A C15A H15A . . 109.5 ?
C13A C15A H15B . . 109.5 ?
H15A C15A H15B . . 109.5 ?
C13A C15A H15C . . 109.5 ?
H15A C15A H15C . . 109.5 ?
H15B C15A H15C . . 109.5 ?
H15G C15B H15D . . 109.5 ?
H15G C15B H15E . . 109.5 ?
H15D C15B H15E . . 109.5 ?

loop_
_geom_bond_atom_site_label_1
_geom_bond_atom_site_label_2
_geom_bond_site_symmetry_2
_geom_bond_distance
_geom_bond_publ_flag
O1 C2 . 1.357(3) ?
O1 H1 . 0.8200 ?
O2 C3 . 1.367(3) ?
O2 C8 . 1.438(3) ?
N1 C7 . 1.367(3) ?
N1 C9 . 1.382(3) ?
N1 H1A . 0.9194 ?
N2 C7 . 1.332(3) ?
N2 C10 . 1.394(3) ?
C1 C2 . 1.396(3) ?
C1 C6 . 1.397(4) ?
C1 C7 . 1.453(3) ?
C2 C3 . 1.399(3) ?
C3 C4 . 1.368(4) ?
C4 C5 . 1.384(4) ?
C4 H4 . 0.9300 ?
C5 C6 . 1.366(4) ?
C5 H5 . 0.9300 ?
C6 H6 . 0.9300 ?
C8 H8A . 0.9600 ?
C8 H8B . 0.9600 ?
C8 H8C . 0.9600 ?
C9 C10 . 1.393(4) ?
C9 C14 . 1.397(3) ?
C10 C11 . 1.394(4) ?
C11 C12A . 1.357(4) ?
C11 H11 . 0.9300 ?
C14 C13A . 1.388(5) ?
C14 H14 . 0.9300 ?
C12A C13A . 1.383(5) ?
C12A H12A . 0.9300 ?
C13A C15A . 1.531(4) ?
C15A H15A . 0.9600 ?
C15A H15B . 0.9600 ?
C15A H15C . 0.9600 ?
C15B H15G . 0.9600 ?
C15B H15D . 0.9600 ?
C15B H15E . 0.9600 ?

loop_
_geom_hbond_atom_site_label_D
_geom_hbond_atom_site_label_H
_geom_hbond_atom_site_label_A
_geom_hbond_site_symmetry_A
_geom_hbond_distance_DH
_geom_hbond_distance_HA
_geom_hbond_distance_DA
_geom_hbond_angle_DHA
O1 H1 N2 . 0.82 1.83 2.567(2) 148.4
N1 H1A O2 6_576 0.92 2.54 3.173(3) 126.7
N1 H1A O1 6_576 0.92 2.06 2.920(3) 154.8
